data_2108705
loop_
_publ_author_name
'Olejniczak, Anna'
'Katrusiak, Anna'
'Podsiad\/lo, Marcin'
'Katrusiak, Andrzej'

_publ_section_title
;
 Crystal design by CH&#x00B7;&#x00B7;&#x00B7;N and
 N&#x00B7;&#x00B7;&#x00B7;N interactions: high-pressure structures of
 high-nitrogen-content azido-triazolopyridazines compounds
;
_journal_coeditor_code DK5103SUP1
_journal_issue 6
_journal_name_full 'Acta Crystallographica Section B'
_journal_page_first
;
;
_journal_paper_doi 10.1107/S2052520620014493
_journal_volume 76
_journal_year 2020
_chemical_formula_moiety 'C5 H3 N7'
_chemical_formula_sum 'C5 H3 N7'
_chemical_formula_weight 161.14
_chemical_name_systematic 6-azido-1,2,4-triazolo[4,3-b]pyridazine
_space_group_crystal_system monoclinic
_space_group_IT_number 14
_space_group_name_Hall '-P 2ybc'
_space_group_name_H-M_alt 'P 1 21/c 1'
_atom_sites_solution_hydrogens geom
_atom_sites_solution_primary direct
_audit_creation_date 2018-10-29
_audit_creation_method
;
Olex2 1.2
(compiled 2018.05.29 svn.r3508 for OlexSys, GUI svn.r5506)
;
_cell_angle_alpha 90
_cell_angle_beta 95.4(2)
_cell_angle_gamma 90
_cell_formula_units_Z 8
_cell_length_a 8.053(16)
_cell_length_b 18.470(3)
_cell_length_c 9.044(17)
_cell_measurement_pressure 200000
_cell_measurement_reflns_used 484
_cell_measurement_temperature 296(2)
_cell_measurement_theta_max 26.2710
_cell_measurement_theta_min 3.9940
_cell_volume 1339(4)
_computing_cell_refinement
;
CrysAlisPro, Agilent Technologies,
Version 1.171.37.31 (release 14-01-2014 CrysAlis171 .NET)
(compiled Jan 14 2014,18:38:05)
;
_computing_data_collection
;
CrysAlisPro, Agilent Technologies,
Version 1.171.37.31 (release 14-01-2014 CrysAlis171 .NET)
(compiled Jan 14 2014,18:38:05)
;
_computing_data_reduction
;
CrysAlisPro, Agilent Technologies,
Version 1.171.37.31 (release 14-01-2014 CrysAlis171 .NET)
(compiled Jan 14 2014,18:38:05)
;
_computing_molecular_graphics 'Olex2 1.3 (Dolomanov et al., 2009)'
_computing_publication_material 'Olex2 1.3 (Dolomanov et al., 2009)'
_computing_structure_refinement 'SHELXL 2018/3 (Sheldrick, 2015)'
_computing_structure_solution 'SHELXT  (Sheldrick, 2015)'
_diffrn_ambient_environment 'diamond-anvil cell'
_diffrn_ambient_pressure 200000
_diffrn_ambient_temperature 296(2)
_diffrn_detector 'CCD plate'
_diffrn_detector_area_resol_mean 16.2413
_diffrn_detector_type Eos
_diffrn_measured_fraction_theta_full 0.180
_diffrn_measured_fraction_theta_max 0.162
_diffrn_measurement_details
;
#__ type_ start__ end____ width___ exp.time_
  1 phi    -35.00   19.75   0.7500   37.0000
omega____ theta____ kappa____ phi______ frames
   0.0000  -30.0000    0.0000     -     73

#__ type_ start__ end____ width___ exp.time_
  2 phi    140.00  200.00   0.7500   37.0000
omega____ theta____ kappa____ phi______ frames
   0.0000  -30.0000    0.0000     -     80

#__ type_ start__ end____ width___ exp.time_
  3 phi    160.00  217.00   0.7500   37.0000
omega____ theta____ kappa____ phi______ frames
   0.0000   30.0000    0.0000     -     76

#__ type_ start__ end____ width___ exp.time_
  4 phi    -20.00   34.75   0.7500   37.0000
omega____ theta____ kappa____ phi______ frames
   0.0000   30.0000    0.0000     -     73

#__ type_ start__ end____ width___ exp.time_
  5 omega  -24.00   24.00   0.7500   37.0000
omega____ theta____ kappa____ phi______ frames
    -       30.0000   39.4600  -12.9000 64

#__ type_ start__ end____ width___ exp.time_
  6 omega  -24.00   24.00   0.7500   37.0000
omega____ theta____ kappa____ phi______ frames
    -       30.0000   39.4600  167.1000 64

#__ type_ start__ end____ width___ exp.time_
  7 omega  -50.00    2.50   0.7500   37.0000
omega____ theta____ kappa____ phi______ frames
    -      -30.0000   39.4600  167.1000 70
;
_diffrn_measurement_device 'four-circle diffractometer'
_diffrn_measurement_device_type 'KM-4 CCD'
_diffrn_measurement_method
;
HP omega scans - for more details see:
A. Budzianowski, A. Katrusiak in High-Pressure Crystallography
(Eds.: A. Katrusiak, P. F. McMillan),
Dordrecht: Kluwer Acad. Publ., 2004 pp.157-168
;
_diffrn_orient_matrix_UB_11 -0.0587402000
_diffrn_orient_matrix_UB_12 0.0016500000
_diffrn_orient_matrix_UB_13 0.0532640000
_diffrn_orient_matrix_UB_21 -0.0309483000
_diffrn_orient_matrix_UB_22 0.0332324000
_diffrn_orient_matrix_UB_23 -0.0310373000
_diffrn_orient_matrix_UB_31 -0.0581893000
_diffrn_orient_matrix_UB_32 -0.0193095000
_diffrn_orient_matrix_UB_33 -0.0491578000
_diffrn_radiation_monochromator graphite
_diffrn_radiation_probe x-ray
_diffrn_radiation_type 'Mo K\a'
_diffrn_radiation_wavelength 0.71073
_diffrn_reflns_av_R_equivalents 0.0906
_diffrn_reflns_av_unetI/netI 0.0776
_diffrn_reflns_Laue_measured_fraction_full 0.180
_diffrn_reflns_Laue_measured_fraction_max 0.162
_diffrn_reflns_limit_h_max 6
_diffrn_reflns_limit_h_min -6
_diffrn_reflns_limit_k_max 22
_diffrn_reflns_limit_k_min -22
_diffrn_reflns_limit_l_max 7
_diffrn_reflns_limit_l_min -7
_diffrn_reflns_number 2280
_diffrn_reflns_point_group_measured_fraction_full 0.180
_diffrn_reflns_point_group_measured_fraction_max 0.162
_diffrn_reflns_theta_full 25.242
_diffrn_reflns_theta_max 26.447
_diffrn_reflns_theta_min 4.010
_diffrn_source 'Enhance (Mo) X-ray Source'
_exptl_absorpt_coefficient_mu 0.117
_exptl_absorpt_correction_T_max 1.00000
_exptl_absorpt_correction_T_min 0.69323
_exptl_absorpt_correction_type multi-scan
_exptl_absorpt_process_details
;
CrysAlisPro, Agilent Technologies,
Version 1.171.37.31 (release 14-01-2014 CrysAlis171 .NET)
(compiled Jan 14 2014,18:38:05)
Empirical absorption correction using spherical harmonics,
 implemented in SCALE3 ABSPACK scaling algorithm.
;
_exptl_crystal_colour colorless
_exptl_crystal_density_diffrn 1.598
_exptl_crystal_description plate
_exptl_crystal_F_000 656
_exptl_crystal_size_max 0.39
_exptl_crystal_size_mid 0.30
_exptl_crystal_size_min 0.19
_refine_diff_density_max 0.148
_refine_diff_density_min -0.122
_refine_diff_density_rms 0.033
_refine_ls_extinction_coef 0.02(2)
_refine_ls_extinction_expression Fc^*^=kFc[1+0.001xFc^2^\l^3^/sin(2\q)]^-1/4^
_refine_ls_extinction_method 'SHELXL-2018/3 (Sheldrick 2018)'
_refine_ls_goodness_of_fit_ref 1.057
_refine_ls_hydrogen_treatment constr
_refine_ls_matrix_type full
_refine_ls_number_parameters 98
_refine_ls_number_reflns 448
_refine_ls_number_restraints 0
_refine_ls_restrained_S_all 1.057
_refine_ls_R_factor_all 0.1426
_refine_ls_R_factor_gt 0.0783
_refine_ls_shift/su_max 0.000
_refine_ls_shift/su_mean 0.000
_refine_ls_structure_factor_coef Fsqd
_refine_ls_weighting_details 'w=1/[\s^2^(Fo^2^)+(0.1550P)^2^+0.5011P] where P=(Fo^2^+2Fc^2^)/3'
_refine_ls_weighting_scheme calc
_refine_ls_wR_factor_gt 0.2018
_refine_ls_wR_factor_ref 0.2498
_reflns_Friedel_coverage 0.000
_reflns_number_gt 249
_reflns_number_total 448
_reflns_threshold_expression 'I > 2\s(I)'
_cod_data_source_file dk5103sup1.cif
_cod_data_source_block C5H3N7at0.20GPa
_cod_database_code 2108705
_shelx_shelxl_version_number 2014/7
_chemical_oxdiff_formula C5H3N7
_shelx_space_group_comment
;
The symmetry employed for this shelxl refinement is uniquely defined
by the following loop, which should always be used as a source of
symmetry information in preference to the above space-group names.
They are only intended as comments.
;
_reflns_odcompleteness_completeness 16.19
_reflns_odcompleteness_iscentric 1
_reflns_odcompleteness_theta 26.39
_olex2_refinement_description
;
1. Fixed Uiso
 At 1.2 times of:
  All C(H) groups
2.a Aromatic/amide H refined with riding coordinates:
 C27(H27), C28(H28), C23(H23), C7(H7), C8(H8), C3(H3)
;
_olex2_submission_special_instructions 'No special instructions were received'

loop_
_space_group_symop_operation_xyz
'x, y, z'
'-x, y+1/2, -z+1/2'
'-x, -y, -z'
'x, -y-1/2, z-1/2'

loop_
_atom_site_label
_atom_site_type_symbol
_atom_site_fract_x
_atom_site_fract_y
_atom_site_fract_z
_atom_site_U_iso_or_equiv
_atom_site_adp_type
_atom_site_occupancy
_atom_site_site_symmetry_order
_atom_site_calc_flag
_atom_site_refinement_flags_posn
_atom_site_refinement_flags_adp
_atom_site_refinement_flags_occupancy
_atom_site_disorder_assembly
_atom_site_disorder_group
N24 N 0.656(3) 0.5012(4) 0.400(3) 0.049(3) Uiso 1 1 d . . . . .
N25 N 0.568(3) 0.5566(4) 0.329(3) 0.049(3) Uiso 1 1 d . . . . .
C26 C 0.461(4) 0.5325(5) 0.220(4) 0.055(4) Uiso 1 1 d . . . . .
C27 C 0.448(4) 0.4596(5) 0.167(3) 0.061(4) Uiso 1 1 d . . . . .
H27 H 0.380307 0.449137 0.080950 0.074 Uiso 1 1 calc R U . . .
C28 C 0.531(4) 0.4071(5) 0.240(3) 0.061(4) Uiso 1 1 d . . . . .
H28 H 0.514946 0.358817 0.213369 0.073 Uiso 1 1 calc R U . . .
C29 C 0.647(6) 0.4282(5) 0.363(5) 0.054(4) Uiso 1 1 d . . . . .
N21 N 0.750(3) 0.3918(4) 0.455(3) 0.061(3) Uiso 1 1 d . . . . .
N22 N 0.835(3) 0.4405(5) 0.547(3) 0.066(3) Uiso 1 1 d . . . . .
C23 C 0.783(4) 0.5058(5) 0.508(3) 0.055(3) Uiso 1 1 d . . . . .
H23 H 0.827280 0.548713 0.548254 0.066 Uiso 1 1 calc R U . . .
N210 N 0.358(3) 0.5828(4) 0.140(3) 0.061(3) Uiso 1 1 d . . . . .
N211 N 0.378(3) 0.6468(5) 0.177(3) 0.063(3) Uiso 1 1 d . . . . .
N212 N 0.387(4) 0.7061(5) 0.197(4) 0.069(4) Uiso 1 1 d . . . . .
N4 N 0.794(3) 0.7243(4) 0.632(3) 0.049(3) Uiso 1 1 d . . . . .
N5 N 0.885(3) 0.6698(4) 0.706(3) 0.052(3) Uiso 1 1 d . . . . .
C6 C 0.990(4) 0.6951(5) 0.810(4) 0.058(3) Uiso 1 1 d . . . . .
C7 C 1.034(5) 0.7691(5) 0.840(4) 0.064(4) Uiso 1 1 d . . . . .
H7 H 1.119160 0.781426 0.912124 0.077 Uiso 1 1 calc R U . . .
C8 C 0.948(4) 0.8203(5) 0.759(4) 0.059(4) Uiso 1 1 d . . . . .
H8 H 0.972389 0.869249 0.771812 0.071 Uiso 1 1 calc R U . . .
C9 C 0.817(3) 0.7967(4) 0.652(3) 0.047(3) Uiso 1 1 d . . . . .
N1 N 0.719(4) 0.8331(5) 0.550(3) 0.067(3) Uiso 1 1 d . . . . .
N2 N 0.632(4) 0.7808(4) 0.463(4) 0.066(4) Uiso 1 1 d . . . . .
C3 C 0.679(4) 0.7172(5) 0.517(4) 0.053(3) Uiso 1 1 d . . . . .
H3 H 0.637431 0.673172 0.480299 0.064 Uiso 1 1 calc R U . . .
N10 N 1.087(3) 0.6451(4) 0.903(3) 0.064(3) Uiso 1 1 d . . . . .
N11 N 1.064(5) 0.5800(5) 0.870(4) 0.068(4) Uiso 1 1 d . . . . .
N12 N 1.058(4) 0.5203(5) 0.851(4) 0.077(4) Uiso 1 1 d . . . . .

loop_
_atom_type_symbol
_atom_type_description
_atom_type_scat_dispersion_real
_atom_type_scat_dispersion_imag
_atom_type_scat_source
C C 0.0033 0.0016 'International Tables Vol C Tables 4.2.6.8 and 6.1.1.4'
H H 0.0000 0.0000 'International Tables Vol C Tables 4.2.6.8 and 6.1.1.4'
N N 0.0061 0.0033 'International Tables Vol C Tables 4.2.6.8 and 6.1.1.4'

loop_
_geom_angle_atom_site_label_1
_geom_angle_atom_site_label_2
_geom_angle_atom_site_label_3
_geom_angle
_geom_angle_site_symmetry_1
_geom_angle_site_symmetry_3
_geom_angle_publ_flag
N25 N24 C29 126.8(9) . . ?
C23 N24 N25 128.2(8) . . ?
C23 N24 C29 104.6(9) . . ?
C26 N25 N24 111.8(8) . . ?
N25 C26 C27 126.1(11) . . ?
N25 C26 N210 118.4(10) . . ?
N210 C26 C27 115.3(10) . . ?
C26 C27 H27 119.7 . . ?
C28 C27 C26 120.5(13) . . ?
C28 C27 H27 119.7 . . ?
C27 C28 H28 121.6 . . ?
C27 C28 C29 116.7(10) . . ?
C29 C28 H28 121.6 . . ?
N24 C29 C28 117.5(10) . . ?
N21 C29 N24 109.6(10) . . ?
N21 C29 C28 132.9(11) . . ?
C29 N21 N22 107.4(8) . . ?
C23 N22 N21 108.3(9) . . ?
N24 C23 H23 125.1 . . ?
N22 C23 N24 109.7(8) . . ?
N22 C23 H23 125.1 . . ?
N211 N210 C26 115.9(9) . . ?
N212 N211 N210 173.2(13) . . ?
C9 N4 N5 126.0(8) . . ?
C3 N4 N5 127.4(8) . . ?
C3 N4 C9 106.3(8) . . ?
C6 N5 N4 111.9(8) . . ?
N5 C6 C7 127.9(10) . . ?
N5 C6 N10 118.5(8) . . ?
C7 C6 N10 113.4(9) . . ?
C6 C7 H7 121.2 . . ?
C8 C7 C6 117.6(11) . . ?
C8 C7 H7 121.2 . . ?
C7 C8 H8 121.2 . . ?
C7 C8 C9 117.5(9) . . ?
C9 C8 H8 121.2 . . ?
N4 C9 C8 118.5(8) . . ?
N1 C9 N4 109.6(8) . . ?
N1 C9 C8 131.4(10) . . ?
C9 N1 N2 105.9(8) . . ?
C3 N2 N1 107.2(9) . . ?
N4 C3 H3 124.5 . . ?
N2 C3 N4 111.0(8) . . ?
N2 C3 H3 124.5 . . ?
N11 N10 C6 114.9(9) . . ?
N12 N11 N10 172.5(14) . . ?

loop_
_geom_bond_atom_site_label_1
_geom_bond_atom_site_label_2
_geom_bond_distance
_geom_bond_site_symmetry_2
_geom_bond_publ_flag
N24 N25 1.373(11) . ?
N24 C29 1.389(16) . ?
N24 C23 1.347(13) . ?
N25 C26 1.317(13) . ?
C26 C27 1.430(18) . ?
C26 N210 1.404(14) . ?
C27 H27 0.9300 . ?
C27 C28 1.318(12) . ?
C28 H28 0.9300 . ?
C28 C29 1.441(16) . ?
C29 N21 1.303(12) . ?
N21 N22 1.364(11) . ?
N22 C23 1.314(13) . ?
C23 H23 0.9300 . ?
N210 N211 1.235(11) . ?
N211 N212 1.111(10) . ?
N4 N5 1.384(11) . ?
N4 C9 1.361(10) . ?
N4 C3 1.326(14) . ?
N5 C6 1.295(13) . ?
C6 C7 1.429(15) . ?
C6 N10 1.429(13) . ?
C7 H7 0.9300 . ?
C7 C8 1.350(14) . ?
C8 H8 0.9300 . ?
C8 C9 1.428(13) . ?
C9 N1 1.338(12) . ?
N1 N2 1.393(14) . ?
N2 C3 1.315(12) . ?
C3 H3 0.9300 . ?
N10 N11 1.249(11) . ?
N11 N12 1.117(13) . ?

loop_
_geom_torsion_atom_site_label_1
_geom_torsion_atom_site_label_2
_geom_torsion_atom_site_label_3
_geom_torsion_atom_site_label_4
_geom_torsion
_geom_torsion_site_symmetry_1
_geom_torsion_site_symmetry_2
_geom_torsion_site_symmetry_3
_geom_torsion_site_symmetry_4
_geom_torsion_publ_flag
N24 N25 C26 C27 -7(6) . . . . ?
N24 N25 C26 N210 178(4) . . . . ?
N24 C29 N21 N22 -4(5) . . . . ?
N25 N24 C29 C28 -2(7) . . . . ?
N25 N24 C29 N21 180(4) . . . . ?
N25 N24 C23 N22 -180(3) . . . . ?
N25 C26 C27 C28 10(7) . . . . ?
N25 C26 N210 N211 1(5) . . . . ?
C26 C27 C28 C29 -7(7) . . . . ?
C27 C26 N210 N211 -174(3) . . . . ?
C27 C28 C29 N24 3(7) . . . . ?
C27 C28 C29 N21 -178(5) . . . . ?
C28 C29 N21 N22 178(6) . . . . ?
C29 N24 N25 C26 3(5) . . . . ?
C29 N24 C23 N22 -7(5) . . . . ?
C29 N21 N22 C23 -1(5) . . . . ?
N21 N22 C23 N24 5(5) . . . . ?
C23 N24 N25 C26 175(4) . . . . ?
C23 N24 C29 C28 -175(5) . . . . ?
C23 N24 C29 N21 7(5) . . . . ?
N210 C26 C27 C28 -176(3) . . . . ?
N4 N5 C6 C7 -9(6) . . . . ?
N4 N5 C6 N10 176(3) . . . . ?
N4 C9 N1 N2 0(4) . . . . ?
N5 N4 C9 C8 0(5) . . . . ?
N5 N4 C9 N1 173(3) . . . . ?
N5 N4 C3 N2 -172(3) . . . . ?
N5 C6 C7 C8 6(7) . . . . ?
N5 C6 N10 N11 2(6) . . . . ?
C6 C7 C8 C9 1(6) . . . . ?
C7 C6 N10 N11 -173(4) . . . . ?
C7 C8 C9 N4 -4(5) . . . . ?
C7 C8 C9 N1 -175(4) . . . . ?
C8 C9 N1 N2 171(4) . . . . ?
C9 N4 N5 C6 6(5) . . . . ?
C9 N4 C3 N2 1(5) . . . . ?
C9 N1 N2 C3 1(5) . . . . ?
N1 N2 C3 N4 -1(5) . . . . ?
C3 N4 N5 C6 178(4) . . . . ?
C3 N4 C9 C8 -173(4) . . . . ?
C3 N4 C9 N1 -1(4) . . . . ?
N10 C6 C7 C8 -179(4) . . . . ?

_cod_database_fobs_code 2108705
